data_2217150
loop_
_publ_author_name
'Xu, Xiong-Bin'
'Fu, Rong'
'Ye, Qiong'

_publ_section_title
;
 3-Allyl-1-(3-cyanophenylmethylene)-2-methyl-1<i>H</i>-benzoimidazol-3-ium
 bromide monohydrate
;
_journal_coeditor_code KJ2074
_journal_issue 1
_journal_name_full 'Acta Crystallographica Section E'
_journal_page_first o109
_journal_page_last o109
_journal_paper_doi 10.1107/S1600536807061867
_journal_volume 64
_journal_year 2008
_chemical_formula_iupac 'C19 H18 N3 +, Br -, H2 O1'
_chemical_formula_moiety 'C19 H18 N3 +, Br -, H2 O1'
_chemical_formula_sum 'C19 H20 Br N3 O'
_chemical_formula_weight 386.29
_chemical_name_systematic
;
3-Allyl-1-(3-cyanophenylmethylene)-2-methyl-1H-benzoimidazol-3-ium bromide
monohydrate
;
_space_group_IT_number 14
_symmetry_cell_setting monoclinic
_symmetry_space_group_name_Hall '-P 2ybc'
_symmetry_space_group_name_H-M 'P 1 21/c 1'
_atom_sites_solution_hydrogens geom
_atom_sites_solution_primary direct
_atom_sites_solution_secondary difmap
_audit_creation_method SHELXL-97
_cell_angle_alpha 90.000(10)
_cell_angle_beta 104.048(8)
_cell_angle_gamma 90.000(3)
_cell_formula_units_Z 4
_cell_length_a 13.4291(18)
_cell_length_b 15.6490(17)
_cell_length_c 9.0335(14)
_cell_measurement_reflns_used 4089
_cell_measurement_temperature 293(2)
_cell_measurement_theta_max 28.2730
_cell_measurement_theta_min 3.0337
_cell_volume 1841.6(4)
_computing_cell_refinement 'CrystalClear (Rigaku, 2005)'
_computing_data_collection 'CrystalClear (Rigaku, 2005)'
_computing_data_reduction 'CrystalClear (Rigaku, 2005)'
_computing_molecular_graphics 'SHELXTL (Sheldrick, 1999)'
_computing_publication_material 'SHELXTL (Sheldrick, 1999)'
_computing_structure_refinement 'SHELXL97 (Sheldrick, 1997)'
_computing_structure_solution 'SHELXS97 (Sheldrick, 1997)'
_diffrn_ambient_temperature 293(2)
_diffrn_detector_area_resol_mean 13.6612
_diffrn_measured_fraction_theta_full 0.995
_diffrn_measured_fraction_theta_max 0.995
_diffrn_measurement_device_type 'Rigaku Mercury2'
_diffrn_measurement_method '\w scan'
_diffrn_radiation_monochromator graphite
_diffrn_radiation_source 'fine-focus sealed tube'
_diffrn_radiation_type MoK\a
_diffrn_radiation_wavelength 0.71073
_diffrn_reflns_av_R_equivalents 0.0361
_diffrn_reflns_av_sigmaI/netI 0.0335
_diffrn_reflns_limit_h_max 17
_diffrn_reflns_limit_h_min -17
_diffrn_reflns_limit_k_max 20
_diffrn_reflns_limit_k_min -20
_diffrn_reflns_limit_l_max 11
_diffrn_reflns_limit_l_min -8
_diffrn_reflns_number 14149
_diffrn_reflns_theta_full 27.89
_diffrn_reflns_theta_max 27.89
_diffrn_reflns_theta_min 2.66
_exptl_absorpt_coefficient_mu 2.242
_exptl_absorpt_correction_T_max 1.0000
_exptl_absorpt_correction_T_min 0.8396
_exptl_absorpt_correction_type multi-scan
_exptl_absorpt_process_details '(CrystalClear; Rigaku, 2005)'
_exptl_crystal_colour Colorless
_exptl_crystal_density_diffrn 1.393
_exptl_crystal_density_method 'not measured'
_exptl_crystal_description Prism
_exptl_crystal_F_000 792
_exptl_crystal_size_max 0.2200
_exptl_crystal_size_mid 0.1500
_exptl_crystal_size_min 0.0800
_refine_diff_density_max 0.322
_refine_diff_density_min -0.330
_refine_ls_extinction_method none
_refine_ls_goodness_of_fit_ref 1.075
_refine_ls_hydrogen_treatment constr
_refine_ls_matrix_type full
_refine_ls_number_parameters 218
_refine_ls_number_reflns 4366
_refine_ls_number_restraints 0
_refine_ls_restrained_S_all 1.075
_refine_ls_R_factor_all 0.0602
_refine_ls_R_factor_gt 0.0413
_refine_ls_shift/su_max 0.001
_refine_ls_shift/su_mean 0.000
_refine_ls_structure_factor_coef Fsqd
_refine_ls_weighting_details 'calc w=1/[\s^2^(Fo^2^)+(0.0552P)^2^+0.1803P] where P=(Fo^2^+2Fc^2^)/3'
_refine_ls_weighting_scheme calc
_refine_ls_wR_factor_gt 0.1008
_refine_ls_wR_factor_ref 0.1113
_reflns_number_gt 3365
_reflns_number_total 4366
_reflns_threshold_expression >2sigma(I)
_cod_data_source_file kj2074.cif
_cod_data_source_block I
_cod_original_sg_symbol_H-M P21/c
_cod_database_code 2217150
_cod_database_fobs_code 2217150

loop_
_symmetry_equiv_pos_as_xyz
'x, y, z'
'-x, y+1/2, -z+1/2'
'-x, -y, -z'
'x, -y-1/2, z-1/2'

loop_
_atom_site_type_symbol
_atom_site_label
_atom_site_fract_x
_atom_site_fract_y
_atom_site_fract_z
_atom_site_U_iso_or_equiv
_atom_site_adp_type
_atom_site_calc_flag
_atom_site_refinement_flags
_atom_site_occupancy
N N1 0.21740(14) 0.01484(13) 0.0889(2) 0.0399(4) Uani d . 1
N N2 0.13955(16) 0.06050(14) -0.1380(2) 0.0467(5) Uani d . 1
N N3 0.4739(2) 0.12165(17) 0.8335(3) 0.0710(8) Uani d . 1
C C13 0.5074(2) 0.1603(2) 0.4691(3) 0.0578(7) Uani d . 1
H H13A 0.5544 0.1990 0.5246 0.069 Uiso calc R 1
C C16 0.4615(2) 0.11908(17) 0.7045(4) 0.0553(7) Uani d . 1
C C2 0.08324(19) 0.09107(16) -0.0375(3) 0.0441(6) Uani d . 1
C C11 0.37725(18) 0.05370(16) 0.4585(3) 0.0452(6) Uani d . 1
H H11A 0.3372 0.0213 0.5081 0.054 Uiso calc R 1
C C7 0.13222(18) 0.06166(15) 0.1066(3) 0.0419(5) Uani d . 1
C C9 0.29401(19) -0.02289(16) 0.2168(3) 0.0441(6) Uani d . 1
H H9A 0.3330 -0.0660 0.1779 0.053 Uiso calc R 1
H H9B 0.2591 -0.0507 0.2858 0.053 Uiso calc R 1
C C10 0.36673(18) 0.04385(15) 0.3033(3) 0.0411(5) Uani d . 1
C C6 0.0942(2) 0.07708(18) 0.2331(3) 0.0513(6) Uani d . 1
H H6A 0.1267 0.0566 0.3293 0.062 Uiso calc R 1
C C1 0.21926(18) 0.01478(16) -0.0588(3) 0.0432(6) Uani d . 1
C C12 0.4477(2) 0.11203(16) 0.5407(3) 0.0478(6) Uani d . 1
C C3 -0.0059(2) 0.13911(17) -0.0624(4) 0.0560(7) Uani d . 1
H H3A -0.0386 0.1593 -0.1588 0.067 Uiso calc R 1
C C5 0.0052(2) 0.12465(17) 0.2082(4) 0.0612(8) Uani d . 1
H H5A -0.0233 0.1367 0.2900 0.073 Uiso calc R 1
C C15 0.4277(2) 0.09288(18) 0.2320(3) 0.0508(6) Uani d . 1
H H15A 0.4216 0.0866 0.1279 0.061 Uiso calc R 1
C C8 0.2952(2) -0.0302(2) -0.1243(3) 0.0585(7) Uani d . 1
H H8A 0.2728 -0.0296 -0.2336 0.088 Uiso calc R 1
H H8B 0.3017 -0.0882 -0.0888 0.088 Uiso calc R 1
H H8C 0.3604 -0.0020 -0.0931 0.088 Uiso calc R 1
C C14 0.4973(2) 0.1509(2) 0.3143(4) 0.0612(8) Uani d . 1
H H14A 0.5374 0.1836 0.2652 0.073 Uiso calc R 1
C C4 -0.0434(2) 0.15524(19) 0.0631(4) 0.0624(8) Uani d . 1
H H4A -0.1029 0.1875 0.0515 0.075 Uiso calc R 1
C C17 0.1160(2) 0.0806(2) -0.3020(3) 0.0597(8) Uani d . 1
H H17A 0.0422 0.0852 -0.3401 0.072 Uiso calc R 1
H H17B 0.1394 0.0339 -0.3555 0.072 Uiso calc R 1
C C18 0.1641(3) 0.1606(3) -0.3359(4) 0.0743(9) Uani d . 1
H H18A 0.1468 0.1784 -0.4372 0.089 Uiso calc R 1
C C19 0.2281(3) 0.2095(3) -0.2405(5) 0.0915(12) Uani d . 1
H H19A 0.2481 0.1949 -0.1377 0.110 Uiso calc R 1
H H19B 0.2536 0.2588 -0.2753 0.110 Uiso calc R 1
O O1W 0.7083(2) 0.25974(19) 0.2290(4) 0.1174(12) Uani d . 1
H H1 0.7192 0.2206 0.2963 0.176 Uiso d R 1
H H2 0.7528 0.2564 0.1764 0.176 Uiso d R 1
Br Br1 0.83295(2) 0.126019(17) 0.50549(3) 0.04996(12) Uani d . 1

loop_
_atom_site_aniso_label
_atom_site_aniso_U_11
_atom_site_aniso_U_22
_atom_site_aniso_U_33
_atom_site_aniso_U_12
_atom_site_aniso_U_13
_atom_site_aniso_U_23
N1 0.0344(10) 0.0447(11) 0.0394(12) -0.0014(8) 0.0065(8) -0.0018(8)
N2 0.0428(11) 0.0545(13) 0.0395(12) 0.0006(10) 0.0034(9) -0.0039(9)
N3 0.0726(19) 0.085(2) 0.0525(17) 0.0022(14) 0.0088(14) -0.0114(13)
C13 0.0448(14) 0.0614(17) 0.0614(19) -0.0065(14) 0.0014(12) -0.0066(14)
C16 0.0478(15) 0.0593(17) 0.0553(19) 0.0010(13) 0.0058(13) -0.0084(13)
C2 0.0380(13) 0.0477(14) 0.0454(15) -0.0015(11) 0.0079(10) -0.0042(11)
C11 0.0377(12) 0.0482(14) 0.0495(15) 0.0033(11) 0.0103(11) 0.0050(11)
C7 0.0376(12) 0.0418(13) 0.0463(15) -0.0028(10) 0.0103(10) -0.0024(10)
C9 0.0400(12) 0.0416(13) 0.0485(15) 0.0012(10) 0.0067(11) 0.0047(10)
C10 0.0365(12) 0.0416(13) 0.0434(14) 0.0025(10) 0.0062(10) 0.0033(10)
C6 0.0524(15) 0.0555(16) 0.0497(16) 0.0002(13) 0.0194(12) 0.0003(12)
C1 0.0359(12) 0.0470(14) 0.0446(15) -0.0051(11) 0.0055(10) -0.0075(11)
C12 0.0395(13) 0.0525(15) 0.0476(16) 0.0054(11) 0.0031(11) -0.0011(11)
C3 0.0459(15) 0.0548(17) 0.0629(19) 0.0037(12) 0.0045(13) 0.0010(13)
C5 0.0600(18) 0.0604(18) 0.072(2) 0.0020(15) 0.0332(16) -0.0074(14)
C15 0.0515(15) 0.0549(15) 0.0460(16) -0.0034(13) 0.0116(12) 0.0048(12)
C8 0.0503(15) 0.075(2) 0.0502(17) 0.0063(14) 0.0124(13) -0.0138(14)
C14 0.0550(17) 0.0614(17) 0.068(2) -0.0157(15) 0.0154(14) 0.0063(15)
C4 0.0504(16) 0.0529(16) 0.086(2) 0.0124(14) 0.0196(15) -0.0016(16)
C17 0.0580(17) 0.077(2) 0.0386(16) 0.0116(16) 0.0006(12) -0.0045(13)
C18 0.084(2) 0.080(2) 0.062(2) 0.016(2) 0.0218(18) 0.0164(18)
C19 0.094(3) 0.071(2) 0.118(3) 0.006(2) 0.042(3) 0.021(2)
O1W 0.0692(16) 0.126(2) 0.153(3) 0.0065(16) 0.0181(17) 0.084(2)
Br1 0.05534(19) 0.05266(18) 0.04170(18) -0.00159(12) 0.01142(12) 0.00224(11)

loop_
_atom_type_symbol
_atom_type_description
_atom_type_scat_dispersion_real
_atom_type_scat_dispersion_imag
_atom_type_scat_source
C C 0.0033 0.0016 'International Tables Vol C Tables 4.2.6.8 and 6.1.1.4'
H H 0.0000 0.0000 'International Tables Vol C Tables 4.2.6.8 and 6.1.1.4'
Br Br -0.2901 2.4595 'International Tables Vol C Tables 4.2.6.8 and 6.1.1.4'
N N 0.0061 0.0033 'International Tables Vol C Tables 4.2.6.8 and 6.1.1.4'
O O 0.0106 0.0060 'International Tables Vol C Tables 4.2.6.8 and 6.1.1.4'

loop_
_geom_angle_atom_site_label_1
_geom_angle_atom_site_label_2
_geom_angle_atom_site_label_3
_geom_angle
C1 N1 C7 109.1(2)
C1 N1 C9 127.1(2)
C7 N1 C9 123.7(2)
C1 N2 C2 108.8(2)
C1 N2 C17 126.9(2)
C2 N2 C17 124.2(2)
C12 C13 C14 119.6(3)
C12 C13 H13A 120.2
C14 C13 H13A 120.2
N3 C16 C12 177.5(3)
C7 C2 C3 121.8(2)
C7 C2 N2 106.7(2)
C3 C2 N2 131.5(2)
C10 C11 C12 120.2(2)
C10 C11 H11A 119.9
C12 C11 H11A 119.9
C2 C7 C6 122.2(2)
C2 C7 N1 106.3(2)
C6 C7 N1 131.5(2)
N1 C9 C10 111.70(19)
N1 C9 H9A 109.3
C10 C9 H9A 109.3
N1 C9 H9B 109.3
C10 C9 H9B 109.3
H9A C9 H9B 107.9
C11 C10 C15 118.8(2)
C11 C10 C9 119.7(2)
C15 C10 C9 121.4(2)
C7 C6 C5 116.0(3)
C7 C6 H6A 122.0
C5 C6 H6A 122.0
N2 C1 N1 109.0(2)
N2 C1 C8 125.4(2)
N1 C1 C8 125.5(2)
C13 C12 C11 120.5(3)
C13 C12 C16 119.6(3)
C11 C12 C16 119.8(3)
C4 C3 C2 116.2(3)
C4 C3 H3A 121.9
C2 C3 H3A 121.9
C6 C5 C4 121.7(3)
C6 C5 H5A 119.1
C4 C5 H5A 119.1
C14 C15 C10 120.7(3)
C14 C15 H15A 119.6
C10 C15 H15A 119.6
C1 C8 H8A 109.5
C1 C8 H8B 109.5
H8A C8 H8B 109.5
C1 C8 H8C 109.5
H8A C8 H8C 109.5
H8B C8 H8C 109.5
C15 C14 C13 120.1(3)
C15 C14 H14A 119.9
C13 C14 H14A 119.9
C3 C4 C5 122.1(3)
C3 C4 H4A 119.0
C5 C4 H4A 119.0
N2 C17 C18 113.1(3)
N2 C17 H17A 109.0
C18 C17 H17A 109.0
N2 C17 H17B 109.0
C18 C17 H17B 109.0
H17A C17 H17B 107.8
C19 C18 C17 127.6(3)
C19 C18 H18A 116.2
C17 C18 H18A 116.2
C18 C19 H19A 120.0
C18 C19 H19B 120.0
H19A C19 H19B 120.0
H1 O1W H2 109.5

loop_
_geom_bond_atom_site_label_1
_geom_bond_atom_site_label_2
_geom_bond_distance
N1 C1 1.340(3)
N1 C7 1.400(3)
N1 C9 1.472(3)
N2 C1 1.341(3)
N2 C2 1.400(3)
N2 C17 1.471(3)
N3 C16 1.137(4)
C13 C12 1.372(4)
C13 C14 1.379(4)
C13 H13A 0.9300
C16 C12 1.450(4)
C2 C7 1.387(4)
C2 C3 1.385(4)
C11 C10 1.383(3)
C11 C12 1.392(4)
C11 H11A 0.9300
C7 C6 1.381(3)
C9 C10 1.512(3)
C9 H9A 0.9700
C9 H9B 0.9700
C10 C15 1.389(4)
C6 C5 1.380(4)
C6 H6A 0.9300
C1 C8 1.476(4)
C3 C4 1.371(4)
C3 H3A 0.9300
C5 C4 1.399(5)
C5 H5A 0.9300
C15 C14 1.383(4)
C15 H15A 0.9300
C8 H8A 0.9600
C8 H8B 0.9600
C8 H8C 0.9600
C14 H14A 0.9300
C4 H4A 0.9300
C17 C18 1.475(5)
C17 H17A 0.9700
C17 H17B 0.9700
C18 C19 1.306(5)
C18 H18A 0.9300
C19 H19A 0.9300
C19 H19B 0.9300
O1W H1 0.8499
O1W H2 0.8502

loop_
_geom_hbond_atom_site_label_D
_geom_hbond_atom_site_label_H
_geom_hbond_atom_site_label_A
_geom_hbond_site_symmetry_A
_geom_hbond_distance_DH
_geom_hbond_distance_HA
_geom_hbond_distance_DA
_geom_hbond_angle_DHA
O1W H1 Br1 . 0.85 2.59 3.375(2) 154.5
O1W H2 Br1 4_565 0.85 2.78 3.422(3) 133.5
C6 H6A Br1 3_656 0.93 3.21 3.939(3) 136.8
C8 H8A Br1 3_655 0.96 2.94 3.767(3) 145.3
C8 H8C N3 1_554 0.96 2.64 3.463(4) 143.4
C13 H13A O1W 4_566 0.93 2.50 3.359(4) 153.9
C17 H17A Br1 1_454 0.97 2.89 3.843(3) 168.0
C17 H17B Br1 3_655 0.97 2.91 3.862(3) 166.6

loop_
_geom_torsion_atom_site_label_1
_geom_torsion_atom_site_label_2
_geom_torsion_atom_site_label_3
_geom_torsion_atom_site_label_4
_geom_torsion
C1 N2 C2 C7 -0.1(3)
C17 N2 C2 C7 -177.1(2)
C1 N2 C2 C3 -178.3(3)
C17 N2 C2 C3 4.8(4)
C3 C2 C7 C6 1.2(4)
N2 C2 C7 C6 -177.2(2)
C3 C2 C7 N1 178.9(2)
N2 C2 C7 N1 0.6(3)
C1 N1 C7 C2 -0.8(3)
C9 N1 C7 C2 175.9(2)
C1 N1 C7 C6 176.6(3)
C9 N1 C7 C6 -6.6(4)
C1 N1 C9 C10 99.8(3)
C7 N1 C9 C10 -76.3(3)
C12 C11 C10 C15 0.2(4)
C12 C11 C10 C9 176.8(2)
N1 C9 C10 C11 123.7(2)
N1 C9 C10 C15 -59.7(3)
C2 C7 C6 C5 -0.9(4)
N1 C7 C6 C5 -178.0(3)
C2 N2 C1 N1 -0.4(3)
C17 N2 C1 N1 176.5(2)
C2 N2 C1 C8 178.2(3)
C17 N2 C1 C8 -5.0(4)
C7 N1 C1 N2 0.8(3)
C9 N1 C1 N2 -175.9(2)
C7 N1 C1 C8 -177.8(2)
C9 N1 C1 C8 5.6(4)
C14 C13 C12 C11 0.1(4)
C14 C13 C12 C16 177.2(3)
C10 C11 C12 C13 0.0(4)
C10 C11 C12 C16 -177.2(2)
C7 C2 C3 C4 -0.5(4)
N2 C2 C3 C4 177.4(3)
C7 C6 C5 C4 0.0(4)
C11 C10 C15 C14 -0.3(4)
C9 C10 C15 C14 -177.0(3)
C10 C15 C14 C13 0.4(5)
C12 C13 C14 C15 -0.3(5)
C2 C3 C4 C5 -0.4(4)
C6 C5 C4 C3 0.6(5)
C1 N2 C17 C18 -89.6(3)
C2 N2 C17 C18 86.7(3)
N2 C17 C18 C19 5.1(5)

loop_
_cod_related_entry_id
_cod_related_entry_database
_cod_related_entry_code
1 ChemSpider 21119584
